data_1500040
loop_
_publ_author_name
'Al-Ktaifani, M. M. '
'Rukiah, M. K. '
'Shaaban, A. K.'

_publ_contact_author_address
;Atomic Energy Commission of Syria (AECS), 
Damascus,
P. O. Box 6091,
Syrian Arab Republic
;
_publ_contact_author_email malktaifani@aec.org.sy
_publ_contact_author_fax +963-11-6112289
_publ_contact_author_name 'M. M. Al-Ktaifani'
_publ_contact_author_phone +963-11-2132580
_publ_section_title
;
 Synthesis and Solid State Characterization of Organometallic Polymer of
 Ag(I) Using 2,2-Dimethyl-1,3-diisocyano Propane Ligand
;
_journal_coden_Cambridge 456
_journal_name_full Pol.J.Chem.
_journal_page_first 547
_journal_page_last 557
_journal_volume 82
_journal_year 2008
_chemical_formula_moiety 'C7 H10 Ag Cl N2'
_chemical_formula_sum 'C7 H10 Ag Cl N2'
_chemical_formula_weight 265.49
_chemical_name_systematic ' Silver(I) complex of 2,2-Dimethyl-1,3-Diisocyano Propane'
_space_group_IT_number 61
_symmetry_cell_setting orthorhombic
_symmetry_space_group_name_Hall '-P 2ac 2ab'
_symmetry_space_group_name_H-M 'P b c a'
_cell_angle_alpha 90.00000
_cell_angle_beta 90.00000
_cell_angle_gamma 90.00000
_cell_formula_units_Z 8
_cell_length_a 16.33228(18)
_cell_length_b 16.2155(3)
_cell_length_c 7.24228(9)
_cell_measurement_temperature 295
_cell_volume 1918.02(5)
_computing_data_collection WinXPOW
_computing_molecular_graphics ORTEP
_computing_publication_material FULLPROF
_computing_structure_refinement FULLPROF
_computing_structure_solution FOX
_diffrn_ambient_temperature 295
_diffrn_detector 'linear PSD'
_diffrn_detector_type 'Stoe transmission STADI P'
_diffrn_measurement_device_type 'transmission geometry (horizontal set-up)'
_diffrn_radiation_monochromator 'Ge 111'
_diffrn_radiation_probe x-ray
_diffrn_radiation_type 'Cu K\a~1~'
_diffrn_radiation_wavelength 1.54060
_diffrn_source 'sealed X-ray tube'
_diffrn_source_target Cu
_diffrn_source_type C-Tech
_exptl_absorpt_coefficient_mu 18.945
_exptl_absorpt_process_details
; FullProf Absorption/surface roughness correction
No correction is applied ?.
;
_exptl_crystal_density_diffrn 1.839
_exptl_crystal_F_000 1040
_pd_calc_method ' Rietveld Refinement'
_pd_char_colour white
_pd_meas_2theta_range_inc 0.010000
_pd_meas_2theta_range_max 99.99000
_pd_meas_2theta_range_min 5.00000
_pd_meas_number_of_points 9500
_pd_meas_scan_method cont
_pd_proc_ls_background_function ' FullProf Background function number'
_pd_proc_ls_peak_cutoff 0.00500
_pd_proc_ls_profile_function
;
;
_pd_proc_ls_prof_R_factor 3.0100
_pd_proc_ls_prof_wR_expected 2.0911
_pd_proc_ls_prof_wR_factor 3.8635
_pd_spec_mounting
;
drifted powder on two foils of Mylar
;
_pd_spec_mount_mode transmission
_pd_spec_shape flat_sheet
_pd_spec_size_axial 7.0
_pd_spec_size_equat 7.0
_pd_spec_size_thick 0.1
_refine_ls_goodness_of_fit_all 1.85
_refine_ls_number_parameters 106
_refine_ls_number_reflns 1026
_refine_ls_number_restraints 17
_refine_ls_R_I_factor 2.9758
_cod_data_source_file 665676.cif
_cod_data_source_block Ag(C7H10N2)Cl
_cod_depositor_comments
;
 Changing the _atom_site_label data item values to match the ones in
 the related data items (e. g. _geom_angle_atom_site_label_*).

 Antanas Vaitkus,
 2017-01-11

 Changing the _atom_type_symbol and _atom_site_type_symbol data
 item values to match each other.

 Antanas Vaitkus,
 2017-01-11

The following automatic conversions were performed:
'_symmetry_cell_setting' value 'Orthorhombic' changed to 'orthorhombic'
according to '/home/saulius/struct/CIF-dictionaries/cif_core.dic'
dictionary named 'cif_core.dic' version 2.4.1 from 2010-06-29.

Automatic conversion script
Id: cif_fix_enum 1527 2010-12-29 10:47:43Z saulius 

The following automatic conversions were performed:

'_diffrn_radiation_probe' tag value 'x-rays' was replaced with
'x-ray' value.

Automatic conversion script
Id: cif_fix_values 1646 2011-03-28 12:23:43Z adriana 
;
_cod_original_cell_volume 1918.01(4)
_cod_original_sg_symbol_H-M 'P B C A'
_cod_database_code 1500040
_pd_proc_ls_prof_cr_factor 8.0553
_pd_proc_ls_prof_cwr_factor 7.8356
_pd_proc_ls_prof_cwr_expected 4.2409
_pd_proc_ls_prof_chi2 3.4137
_pd_proc_ls_prof_echi2 3.4738

loop_
_symmetry_equiv_pos_as_xyz
x,y,z
1/2-x,-y,1/2+z
1/2+x,1/2-y,-z
-x,1/2+y,1/2-z
-x,-y,-z
1/2+x,y,1/2-z
1/2-x,1/2+y,z
x,1/2-y,1/2+z

loop_
_atom_site_label
_atom_site_fract_x
_atom_site_fract_y
_atom_site_fract_z
_atom_site_U_iso_or_equiv
_atom_site_occupancy
_atom_site_adp_type
_atom_site_type_symbol
Ag1 0.8823(4) 0.7061(8) 0.5940(11) 0.0500(4) 1.00000 Uiso Ag+1
Cl1 0.7976(13) 0.6736(3) 0.9004(4) 0.0632(11) 1.00000 Uiso Cl-1
C1 0.8312(4) 0.6057(8) 0.4270(13) 0.0409(15) 1.00000 Uiso C
C2 0.7101(2) 0.5435(6) 0.2437(12) 0.0409(15) 1.00000 Uiso C
C3 0.6311(3) 0.5871(3) 0.3129(5) 0.0409(15) 1.00000 Uiso C
C4 0.5650(4) 0.5457(7) 0.1923(11) 0.0409(15) 1.00000 Uiso C
C5 0.6157(6) 0.5752(7) 0.5219(6) 0.0409(15) 1.00000 Uiso C
C6 0.6300(4) 0.6758(3) 0.2334(9) 0.0409(15) 1.00000 Uiso C
C7 0.4949(3) 0.7486(8) 0.3393(13) 0.0409(15) 1.00000 Uiso C
N1 0.7785(3) 0.5783(6) 0.3405(8) 0.038(2) 1.00000 Uiso N
N2 0.5587(3) 0.7195(6) 0.3005(7) 0.038(2) 1.00000 Uiso N
H2A 0.70730 0.48520 0.27000 0.06333 1.00000 Uiso H
H2B 0.71740 0.55170 0.11360 0.06333 1.00000 Uiso H
H4A 0.57680 0.55390 0.06350 0.06333 1.00000 Uiso H
H4B 0.51230 0.56940 0.22000 0.06333 1.00000 Uiso H
H4C 0.56330 0.48750 0.21780 0.06333 1.00000 Uiso H
H5A 0.65870 0.60280 0.58710 0.06333 1.00000 Uiso H
H5B 0.61500 0.51830 0.54930 0.06333 1.00000 Uiso H
H5C 0.56400 0.60020 0.55150 0.06333 1.00000 Uiso H
H6A 0.67880 0.70500 0.28040 0.06333 1.00000 Uiso H
H6B 0.63160 0.67580 0.10310 0.06333 1.00000 Uiso H

loop_
_atom_type_symbol
_atom_type_scat_Cromer_Mann_a1
_atom_type_scat_Cromer_Mann_b1
_atom_type_scat_Cromer_Mann_a2
_atom_type_scat_Cromer_Mann_b2
_atom_type_scat_Cromer_Mann_a3
_atom_type_scat_Cromer_Mann_b3
_atom_type_scat_Cromer_Mann_a4
_atom_type_scat_Cromer_Mann_b4
_atom_type_scat_Cromer_Mann_c
_atom_type_scat_dispersion_real
_atom_type_scat_dispersion_imag
_atom_type_scat_source
Ag+1 19.18120 0.64618 15.97190 7.19123 5.27475 21.73260 0.35753 66.11470 5.21572 -0.06000 4.28200 International_Tables_for_Crystallography_Vol.C(1991)_Tables_6.1.1.4_and_6.1.1.5
Cl-1 18.29150 0.00660 7.20840 1.17170 6.53370 19.54240 2.33860 60.44860 -16.37800 0.34800 0.70200 International_Tables_for_Crystallography_Vol.C(1991)_Tables_6.1.1.4_and_6.1.1.5
C 2.31000 20.84390 1.02000 10.20750 1.58860 0.56870 0.86500 51.65120 0.21560 0.01700 0.00900 International_Tables_for_Crystallography_Vol.C(1991)_Tables_6.1.1.4_and_6.1.1.5
N 12.21260 0.00570 3.13220 9.89330 2.01250 28.99750 1.16630 0.58260 -11.52900 0.02900 0.01800 International_Tables_for_Crystallography_Vol.C(1991)_Tables_6.1.1.4_and_6.1.1.5
H 0.49300 10.51090 0.32291 26.12570 0.14019 3.14236 0.04081 57.79970 0.00304 0.00000 0.00000 International_Tables_for_Crystallography_Vol.C(1991)_Tables_6.1.1.4_and_6.1.1.5

loop_
_geom_angle_atom_site_label_1
_geom_angle_atom_site_label_2
_geom_angle_atom_site_label_3
_geom_angle_site_symmetry_1
_geom_angle_site_symmetry_2
_geom_angle_site_symmetry_3
_geom_angle
_geom_angle_publ_flag
C1 Ag1 C7 . . 3_566 137.8(8) yes
C1 Ag1 Cl1 . . . 96.6(5) yes
C1 Ag1 Cl1 . . 8_564 93.1(6) yes
C7 Ag1 Cl1 3_566 . 8_564 108.4(7) yes
Cl1 Ag1 Cl1 . . 8_564 107.5(2) yes
Ag1 C1 N1 . . . 150.4(8) yes
C1 N1 C2 . . . 176.3(11) yes
N1 C2 C3 . . . 108.1(6) yes
C2 C3 C4 . . . 101.6(6) yes
C2 C3 C5 . . . 113.2(7) yes
C2 C3 C6 . . . 108.2(7) yes
C4 C3 C5 . . . 112.7(7) yes
C4 C3 C6 . . . 100.7(7) yes
C5 C3 C6 . . . 118.5(7) yes
C6 N2 C7 . . . 171.2(10) yes
N2 C7 Ag1 . . 3_466 177.5(7) yes

loop_
_geom_bond_atom_site_label_1
_geom_bond_atom_site_label_2
_geom_bond_site_symmetry_1
_geom_bond_site_symmetry_2
_geom_bond_distance
_geom_bond_publ_flag
Ag1 Cl1 . . 2.668(14) yes
Ag1 C1 . . 2.193(16) yes
Ag1 C7 . 3_566 2.038(10) yes
Ag1 Cl1 . 8_564 2.772(15) yes
N1 C1 . . 1.154(11) yes
N1 C2 . . 1.435(9) yes
N2 C6 . . 1.447(9) yes
N2 C7 . . 1.178(9) yes
C2 C3 . . 1.554(8) yes
C3 C4 . . 1.542(9) yes
C3 C5 . . 1.547(6) yes
C3 C6 . . 1.549(7) yes

loop_
_geom_torsion_atom_site_label_1
_geom_torsion_atom_site_label_2
_geom_torsion_atom_site_label_3
_geom_torsion_atom_site_label_4
_geom_torsion_site_symmetry_1
_geom_torsion_site_symmetry_2
_geom_torsion_site_symmetry_3
_geom_torsion_site_symmetry_4
_geom_torsion
_geom_torsion_publ_flag
C1 Ag1 Cl1 Ag1 . . . 8_565 174.5(5) yes
C7 Ag1 Cl1 Ag1 3_566 . . 8_565 27.7(7) yes
Cl1 Ag1 Cl1 Ag1 8_564 . . 8_565 -90.2(6) yes
Cl1 Ag1 C1 N1 . . . . 76.9(17) yes
C7 Ag1 C1 N1 3_566 . . . -153.2(14) yes
Cl1 Ag1 C1 N1 8_564 . . . -31.1(17) yes
Cl1 Ag1 Cl1 Ag1 . . 8_564 8_564 -163.7(5) yes
C1 Ag1 Cl1 Ag1 . . 8_564 8_564 -65.8(5) yes
N1 C2 C3 C4 . . . . 178.0(7) yes
N1 C2 C3 C5 . . . . -60.9(9) yes
N1 C2 C3 C6 . . . . 72.5(7) yes
C2 C3 C6 N2 . . . . -177.9(5) yes
C4 C3 C6 N2 . . . . 76.1(6) yes
C5 C3 C6 N2 . . . . -47.3(7) yes
